data_4027889
loop_
_publ_author_name
'Elumalai Gopi'
'Irishi N. N. Namboothiri'

_publ_section_title
;
 Synthesis of Fused Bromofurans via Mg-Mediated Dibromocyclopropanation of
 Cycloalkanone-Derived Chalcones and Cloke-Wilson Rearrangement
;
_journal_name_full 'Journal of Organic Chemistry'
_journal_page_first 910
_journal_page_last 919
_journal_paper_doi 10.1021/jo3022988
_journal_volume 78
_journal_year 2013
_chemical_formula_moiety 'C21 H19 Br O3'
_chemical_formula_sum 'C21 H19 Br O3'
_chemical_formula_weight 399.27
_chemical_name_systematic
;
 ?
;
_space_group_IT_number 19
_symmetry_cell_setting orthorhombic
_symmetry_space_group_name_Hall 'P 2ac 2ab'
_symmetry_space_group_name_H-M 'P 21 21 21'
_atom_sites_solution_hydrogens geom
_atom_sites_solution_primary direct
_atom_sites_solution_secondary difmap
_audit_creation_method SHELXL-97
_cell_angle_alpha 90.00
_cell_angle_beta 90.00
_cell_angle_gamma 90.00
_cell_formula_units_Z 4
_cell_length_a 7.9204(3)
_cell_length_b 8.6133(3)
_cell_length_c 25.5389(11)
_cell_measurement_reflns_used 3867
_cell_measurement_temperature 293(2)
_cell_measurement_theta_max 28.31
_cell_measurement_theta_min 1.59
_cell_volume 1742.28(12)
_computing_cell_refinement APEX2
_computing_data_collection 'APEX2 (Bruker, 2008)'
_computing_data_reduction 'SAINT (Bruker, 2008)'
_computing_molecular_graphics 'ORTEP3 (Farrugia, 1997)'
_computing_publication_material 'SHELXL97 and PLATON (Spek, 2009)'
_computing_structure_refinement 'SHELXL-97 (Sheldrick, 2008)'
_computing_structure_solution 'SHELXS97 (Sheldrick, 2008)'
_diffrn_ambient_temperature 293(2)
_diffrn_measured_fraction_theta_full 0.978
_diffrn_measured_fraction_theta_max 0.937
_diffrn_measurement_device_type 'Bruker SMART APEXII area-detector diffractometer'
_diffrn_measurement_method '\w and \f scans'
_diffrn_radiation_monochromator graphite
_diffrn_radiation_source 'fine-focus sealed tube'
_diffrn_radiation_type MoK\a
_diffrn_radiation_wavelength 0.71073
_diffrn_reflns_av_R_equivalents 0.0257
_diffrn_reflns_av_sigmaI/netI 0.0499
_diffrn_reflns_limit_h_max 5
_diffrn_reflns_limit_h_min -10
_diffrn_reflns_limit_k_max 5
_diffrn_reflns_limit_k_min -11
_diffrn_reflns_limit_l_max 31
_diffrn_reflns_limit_l_min -29
_diffrn_reflns_number 8746
_diffrn_reflns_theta_full 25.00
_diffrn_reflns_theta_max 28.31
_diffrn_reflns_theta_min 1.59
_exptl_absorpt_coefficient_mu 2.376
_exptl_absorpt_correction_type none
_exptl_crystal_colour Colourless
_exptl_crystal_density_diffrn 1.522
_exptl_crystal_description Block
_exptl_crystal_F_000 816
_exptl_crystal_size_max 0.20
_exptl_crystal_size_mid 0.20
_exptl_crystal_size_min 0.20
_refine_diff_density_max 0.251
_refine_diff_density_min -0.476
_refine_diff_density_rms 0.077
_refine_ls_abs_structure_details 'Flack H D (1983), Acta Cryst. A39, 876-881'
_refine_ls_abs_structure_Flack 0.013(6)
_refine_ls_extinction_method none
_refine_ls_goodness_of_fit_ref 0.972
_refine_ls_hydrogen_treatment constr
_refine_ls_matrix_type full
_refine_ls_number_parameters 226
_refine_ls_number_reflns 3867
_refine_ls_number_restraints 0
_refine_ls_restrained_S_all 0.972
_refine_ls_R_factor_all 0.0370
_refine_ls_R_factor_gt 0.0280
_refine_ls_shift/su_max 0.001
_refine_ls_shift/su_mean 0.000
_refine_ls_structure_factor_coef Fsqd
_refine_ls_weighting_details 'calc w=1/[\s^2^(Fo^2^)+(0.0161P)^2^+0.0000P] where P=(Fo^2^+2Fc^2^)/3'
_refine_ls_weighting_scheme calc
_refine_ls_wR_factor_gt 0.0581
_refine_ls_wR_factor_ref 0.0603
_reflns_number_gt 3303
_reflns_number_total 3867
_reflns_threshold_expression >2sigma(I)
_cod_data_source_file jo3022988_si_003.cif
_cod_data_source_block fin
_cod_database_code 4027889

loop_
_symmetry_equiv_pos_as_xyz
'x, y, z'
'-x+1/2, -y, z+1/2'
'x+1/2, -y+1/2, -z'
'-x, y+1/2, -z+1/2'

loop_
_atom_site_label
_atom_site_type_symbol
_atom_site_fract_x
_atom_site_fract_y
_atom_site_fract_z
_atom_site_U_iso_or_equiv
_atom_site_adp_type
_atom_site_occupancy
_atom_site_symmetry_multiplicity
_atom_site_calc_flag
_atom_site_refinement_flags
Br1 Br 0.27297(3) 0.37362(3) 0.236524(10) 0.04571(8) Uani 1 1 d .
O2 O -0.0304(2) 0.03911(18) 0.37891(6) 0.0448(5) Uani 1 1 d .
O1 O 0.36524(18) -0.05406(16) 0.17829(6) 0.0348(4) Uani 1 1 d .
O3 O 0.0218(2) -0.25260(18) 0.39239(6) 0.0403(4) Uani 1 1 d .
C3 C 0.0690(3) -0.0299(2) 0.34173(9) 0.0328(5) Uani 1 1 d .
C12 C 0.4209(3) 0.0377(3) 0.13740(9) 0.0335(5) Uani 1 1 d .
C5 C 0.1911(3) -0.2690(2) 0.31310(9) 0.0379(6) Uani 1 1 d .
H5 H 0.2101 -0.3746 0.3177 0.045 Uiso 1 1 calc R
C7 C 0.2343(3) -0.0360(2) 0.26268(9) 0.0327(5) Uani 1 1 d .
C17 C 0.4288(3) 0.3335(2) 0.11711(10) 0.0432(6) Uani 1 1 d .
H17A H 0.4981 0.4029 0.1379 0.052 Uiso 1 1 calc R
H17B H 0.3223 0.3856 0.1106 0.052 Uiso 1 1 calc R
C8 C 0.1381(3) 0.0444(2) 0.29946(9) 0.0351(5) Uani 1 1 d .
H8 H 0.1205 0.1504 0.2952 0.042 Uiso 1 1 calc R
C4 C 0.0955(3) -0.1899(2) 0.34918(9) 0.0322(5) Uani 1 1 d .
C6 C 0.2595(3) -0.1948(2) 0.27012(9) 0.0364(5) Uani 1 1 d .
H6 H 0.3228 -0.2509 0.2460 0.044 Uiso 1 1 calc R
C13 C 0.5021(3) -0.0467(3) 0.09477(9) 0.0360(5) Uani 1 1 d .
C14 C 0.5161(3) 0.0191(3) 0.04473(9) 0.0409(6) Uani 1 1 d .
C11 C 0.3946(3) 0.1904(3) 0.14868(9) 0.0336(5) Uani 1 1 d .
C21 C 0.5731(3) -0.1923(3) 0.10476(10) 0.0428(6) Uani 1 1 d .
H21 H 0.5599 -0.2382 0.1375 0.051 Uiso 1 1 calc R
C10 C 0.3210(3) 0.1901(2) 0.19965(9) 0.0333(5) Uani 1 1 d .
C16 C 0.5160(3) 0.3071(3) 0.06487(10) 0.0488(6) Uani 1 1 d .
H16A H 0.6344 0.2855 0.0713 0.059 Uiso 1 1 calc R
H16B H 0.5097 0.4021 0.0446 0.059 Uiso 1 1 calc R
C2 C -0.0830(4) 0.1933(3) 0.36922(12) 0.0628(9) Uani 1 1 d .
H2A H -0.1511 0.2290 0.3979 0.094 Uiso 1 1 calc R
H2B H -0.1479 0.1966 0.3375 0.094 Uiso 1 1 calc R
H2C H 0.0143 0.2589 0.3657 0.094 Uiso 1 1 calc R
C20 C 0.6629(3) -0.2681(3) 0.06608(11) 0.0542(7) Uani 1 1 d .
H20 H 0.7112 -0.3643 0.0732 0.065 Uiso 1 1 calc R
C9 C 0.3030(3) 0.0416(2) 0.21687(9) 0.0325(5) Uani 1 1 d .
C15 C 0.4423(3) 0.1750(3) 0.03237(9) 0.0503(7) Uani 1 1 d .
H15A H 0.3214 0.1710 0.0381 0.060 Uiso 1 1 calc R
H15B H 0.4609 0.1972 -0.0044 0.060 Uiso 1 1 calc R
C18 C 0.6078(3) -0.0616(3) 0.00707(10) 0.0534(7) Uani 1 1 d .
H18 H 0.6196 -0.0186 -0.0261 0.064 Uiso 1 1 calc R
C1 C 0.0253(3) -0.4186(3) 0.39719(10) 0.0479(7) Uani 1 1 d .
H1A H -0.0304 -0.4488 0.4290 0.072 Uiso 1 1 calc R
H1B H 0.1403 -0.4537 0.3979 0.072 Uiso 1 1 calc R
H1C H -0.0318 -0.4643 0.3678 0.072 Uiso 1 1 calc R
C19 C 0.6816(4) -0.2034(3) 0.01744(11) 0.0607(8) Uani 1 1 d .
H19 H 0.7434 -0.2544 -0.0083 0.073 Uiso 1 1 calc R

loop_
_atom_site_aniso_label
_atom_site_aniso_U_11
_atom_site_aniso_U_22
_atom_site_aniso_U_33
_atom_site_aniso_U_23
_atom_site_aniso_U_13
_atom_site_aniso_U_12
Br1 0.05685(14) 0.03501(11) 0.04527(16) -0.00503(11) 0.00158(12) 0.00342(11)
O2 0.0623(12) 0.0315(9) 0.0407(10) 0.0022(7) 0.0159(9) 0.0110(8)
O1 0.0421(9) 0.0326(8) 0.0297(9) -0.0003(7) 0.0024(7) -0.0001(7)
O3 0.0547(10) 0.0299(8) 0.0362(10) 0.0044(7) 0.0070(8) 0.0032(8)
C3 0.0400(13) 0.0290(11) 0.0295(14) -0.0050(9) 0.0002(10) 0.0024(10)
C12 0.0336(12) 0.0405(13) 0.0263(14) 0.0022(10) 0.0003(10) -0.0047(10)
C5 0.0470(14) 0.0282(11) 0.0385(15) -0.0031(10) -0.0026(11) 0.0050(10)
C7 0.0355(11) 0.0360(11) 0.0266(12) -0.0028(10) -0.0035(13) -0.0005(9)
C17 0.0503(14) 0.0376(14) 0.0417(16) 0.0076(11) -0.0003(12) -0.0006(11)
C8 0.0456(13) 0.0264(11) 0.0333(14) 0.0028(10) 0.0013(11) 0.0020(10)
C4 0.0359(12) 0.0339(11) 0.0267(13) 0.0016(10) -0.0046(10) 0.0010(10)
C6 0.0401(12) 0.0360(11) 0.0331(14) -0.0044(10) 0.0014(12) 0.0050(10)
C13 0.0348(12) 0.0418(13) 0.0315(14) -0.0039(10) -0.0019(11) -0.0066(10)
C14 0.0427(14) 0.0493(15) 0.0308(15) -0.0002(11) -0.0050(12) -0.0082(11)
C11 0.0304(11) 0.0383(12) 0.0322(14) 0.0023(10) -0.0022(10) -0.0035(10)
C21 0.0482(14) 0.0439(13) 0.0362(15) -0.0001(11) 0.0013(12) 0.0005(12)
C10 0.0338(12) 0.0339(11) 0.0323(14) -0.0046(10) -0.0030(10) 0.0019(10)
C16 0.0556(16) 0.0463(14) 0.0445(16) 0.0114(12) 0.0028(14) -0.0035(12)
C2 0.089(2) 0.0411(14) 0.0581(19) 0.0064(13) 0.0199(17) 0.0261(15)
C20 0.0647(17) 0.0495(15) 0.0485(18) -0.0142(13) -0.0001(14) 0.0073(13)
C9 0.0344(12) 0.0363(11) 0.0269(13) -0.0026(10) -0.0018(10) 0.0007(10)
C15 0.0610(15) 0.0602(16) 0.0296(14) 0.0089(12) -0.0052(12) -0.0013(14)
C18 0.0663(19) 0.0680(17) 0.0257(15) -0.0065(13) 0.0038(13) -0.0065(15)
C1 0.0560(16) 0.0342(14) 0.0534(17) 0.0118(11) 0.0084(13) 0.0020(11)
C19 0.071(2) 0.0676(19) 0.0434(18) -0.0183(14) 0.0069(15) 0.0086(17)

loop_
_atom_type_symbol
_atom_type_description
_atom_type_scat_dispersion_real
_atom_type_scat_dispersion_imag
_atom_type_scat_source
C C 0.0033 0.0016 'International Tables Vol C Tables 4.2.6.8 and 6.1.1.4'
H H 0.0000 0.0000 'International Tables Vol C Tables 4.2.6.8 and 6.1.1.4'
O O 0.0106 0.0060 'International Tables Vol C Tables 4.2.6.8 and 6.1.1.4'
Br Br -0.2901 2.4595 'International Tables Vol C Tables 4.2.6.8 and 6.1.1.4'

loop_
_geom_angle_atom_site_label_1
_geom_angle_atom_site_label_2
_geom_angle_atom_site_label_3
_geom_angle
C3 O2 C2 117.1(2)
C9 O1 C12 108.26(17)
C4 O3 C1 117.18(19)
C8 C3 O2 124.97(19)
C8 C3 C4 120.4(2)
O2 C3 C4 114.7(2)
C11 C12 O1 110.1(2)
C11 C12 C13 134.9(2)
O1 C12 C13 114.84(19)
C4 C5 C6 121.3(2)
C4 C5 H5 119.3
C6 C5 H5 119.3
C8 C7 C6 118.3(2)
C8 C7 C9 121.24(19)
C6 C7 C9 120.5(2)
C11 C17 C16 115.6(2)
C11 C17 H17A 108.4
C16 C17 H17A 108.4
C11 C17 H17B 108.4
C16 C17 H17B 108.4
H17A C17 H17B 107.4
C3 C8 C7 121.14(19)
C3 C8 H8 119.4
C7 C8 H8 119.4
O3 C4 C5 125.7(2)
O3 C4 C3 115.8(2)
C5 C4 C3 118.5(2)
C5 C6 C7 120.4(2)
C5 C6 H6 119.8
C7 C6 H6 119.8
C21 C13 C14 119.8(2)
C21 C13 C12 119.2(2)
C14 C13 C12 120.9(2)
C18 C14 C13 118.0(2)
C18 C14 C15 120.4(2)
C13 C14 C15 121.6(2)
C12 C11 C10 104.7(2)
C12 C11 C17 130.8(2)
C10 C11 C17 124.5(2)
C20 C21 C13 120.1(2)
C20 C21 H21 120.0
C13 C21 H21 120.0
C9 C10 C11 109.86(19)
C9 C10 Br1 127.43(18)
C11 C10 Br1 122.60(17)
C17 C16 C15 114.6(2)
C17 C16 H16A 108.6
C15 C16 H16A 108.6
C17 C16 H16B 108.6
C15 C16 H16B 108.6
H16A C16 H16B 107.6
O2 C2 H2A 109.5
O2 C2 H2B 109.5
H2A C2 H2B 109.5
O2 C2 H2C 109.5
H2A C2 H2C 109.5
H2B C2 H2C 109.5
C19 C20 C21 120.8(3)
C19 C20 H20 119.6
C21 C20 H20 119.6
C10 C9 O1 107.09(19)
C10 C9 C7 137.1(2)
O1 C9 C7 115.81(18)
C14 C15 C16 113.9(2)
C14 C15 H15A 108.8
C16 C15 H15A 108.8
C14 C15 H15B 108.8
C16 C15 H15B 108.8
H15A C15 H15B 107.7
C19 C18 C14 122.1(3)
C19 C18 H18 119.0
C14 C18 H18 119.0
O3 C1 H1A 109.5
O3 C1 H1B 109.5
H1A C1 H1B 109.5
O3 C1 H1C 109.5
H1A C1 H1C 109.5
H1B C1 H1C 109.5
C20 C19 C18 119.3(3)
C20 C19 H19 120.4
C18 C19 H19 120.4

loop_
_geom_bond_atom_site_label_1
_geom_bond_atom_site_label_2
_geom_bond_distance
Br1 C10 1.879(2)
O2 C3 1.370(3)
O2 C2 1.414(3)
O1 C9 1.376(3)
O1 C12 1.382(3)
O3 C4 1.360(3)
O3 C1 1.435(3)
C3 C8 1.369(3)
C3 C4 1.406(3)
C12 C11 1.363(3)
C12 C13 1.458(3)
C5 C4 1.373(3)
C5 C6 1.381(3)
C5 H5 0.9300
C7 C8 1.394(3)
C7 C6 1.395(3)
C7 C9 1.453(3)
C17 C11 1.498(3)
C17 C16 1.519(3)
C17 H17A 0.9700
C17 H17B 0.9700
C8 H8 0.9300
C6 H6 0.9300
C13 C21 1.398(3)
C13 C14 1.402(3)
C14 C18 1.391(3)
C14 C15 1.498(3)
C11 C10 1.426(3)
C21 C20 1.381(3)
C21 H21 0.9300
C10 C9 1.360(3)
C16 C15 1.525(3)
C16 H16A 0.9700
C16 H16B 0.9700
C2 H2A 0.9600
C2 H2B 0.9600
C2 H2C 0.9600
C20 C19 1.370(4)
C20 H20 0.9300
C15 H15A 0.9700
C15 H15B 0.9700
C18 C19 1.380(4)
C18 H18 0.9300
C1 H1A 0.9600
C1 H1B 0.9600
C1 H1C 0.9600
C19 H19 0.9300

loop_
_geom_torsion_atom_site_label_1
_geom_torsion_atom_site_label_2
_geom_torsion_atom_site_label_3
_geom_torsion_atom_site_label_4
_geom_torsion
C2 O2 C3 C8 8.5(3)
C2 O2 C3 C4 -170.4(2)
C9 O1 C12 C11 -0.4(3)
C9 O1 C12 C13 175.78(18)
O2 C3 C8 C7 -178.3(2)
C4 C3 C8 C7 0.6(3)
C6 C7 C8 C3 -0.3(3)
C9 C7 C8 C3 177.9(2)
C1 O3 C4 C5 -8.7(3)
C1 O3 C4 C3 171.1(2)
C6 C5 C4 O3 179.5(2)
C6 C5 C4 C3 -0.4(3)
C8 C3 C4 O3 179.9(2)
O2 C3 C4 O3 -1.1(3)
C8 C3 C4 C5 -0.3(3)
O2 C3 C4 C5 178.7(2)
C4 C5 C6 C7 0.7(3)
C8 C7 C6 C5 -0.3(3)
C9 C7 C6 C5 -178.58(19)
C11 C12 C13 C21 151.7(3)
O1 C12 C13 C21 -23.3(3)
C11 C12 C13 C14 -25.5(4)
O1 C12 C13 C14 159.5(2)
C21 C13 C14 C18 -2.7(3)
C12 C13 C14 C18 174.5(2)
C21 C13 C14 C15 -179.8(2)
C12 C13 C14 C15 -2.7(3)
O1 C12 C11 C10 0.8(3)
C13 C12 C11 C10 -174.3(2)
O1 C12 C11 C17 -178.5(2)
C13 C12 C11 C17 6.4(5)
C16 C17 C11 C12 -3.8(4)
C16 C17 C11 C10 177.1(2)
C14 C13 C21 C20 2.7(3)
C12 C13 C21 C20 -174.5(2)
C12 C11 C10 C9 -0.9(3)
C17 C11 C10 C9 178.4(2)
C12 C11 C10 Br1 175.51(17)
C17 C11 C10 Br1 -5.1(3)
C11 C17 C16 C15 46.0(3)
C13 C21 C20 C19 -0.9(4)
C11 C10 C9 O1 0.7(2)
Br1 C10 C9 O1 -175.54(15)
C11 C10 C9 C7 -177.5(2)
Br1 C10 C9 C7 6.3(4)
C12 O1 C9 C10 -0.2(2)
C12 O1 C9 C7 178.43(17)
C8 C7 C9 C10 10.9(4)
C6 C7 C9 C10 -170.9(3)
C8 C7 C9 O1 -167.12(19)
C6 C7 C9 O1 11.1(3)
C18 C14 C15 C16 -115.9(3)
C13 C14 C15 C16 61.2(3)
C17 C16 C15 C14 -87.1(3)
C13 C14 C18 C19 1.0(4)
C15 C14 C18 C19 178.2(2)
C21 C20 C19 C18 -0.8(4)
C14 C18 C19 C20 0.8(4)
